data_2021182
loop_
_publ_author_name
'Sharko, Anastasiya V.'
'Erhart, Oliver'
'Krautscheid, Harald'
'Domasevitch, Kostiantyn V.'

_publ_section_title
;
 Making an order: the concerted alignment of [<i>M</i>OF~5~]^2{-^}
 (<i>M</i> = Nb and Ta) dipolar anions in one-dimensional coordination
 chains sustained by tris(3,4,5-trimethyl-1<i>H</i>-pyrazole)copper(II)
;
_journal_coeditor_code QF3015
_journal_issue 8
_journal_name_full 'Acta Crystallographica Section C'
_journal_page_first
;
;
_journal_paper_doi 10.1107/S2053229618009853
_journal_volume 74
_journal_year 2018
_chemical_formula_iupac '[Cu Nb F5 O (C6 H10 N2)3]'
_chemical_formula_moiety 'C18 H30 Cu F5 N6 Nb O'
_chemical_formula_sum 'C18 H30 Cu F5 N6 Nb O'
_chemical_formula_weight 597.93
_chemical_name_systematic
<i>catena</i>-Poly[[tris(3,4,5-trimethyl-1<i>H</i>-pyrazole-\k<i>N</i>^2^)copper(II)]-\m-oxido-[tetrafluoridoniobium(V)]-\m-fluorido]
_space_group_crystal_system monoclinic
_space_group_IT_number 14
_space_group_name_Hall '-P 2ybc'
_space_group_name_H-M_alt 'P 1 21/c 1'
_symmetry_space_group_name_Hall '-P 2ybc'
_symmetry_space_group_name_H-M 'P 1 21/c 1'
_atom_sites_solution_hydrogens geom
_atom_sites_solution_primary direct
_atom_sites_solution_secondary difmap
_audit_creation_method SHELXL-2014/7
_cell_angle_alpha 90
_cell_angle_beta 93.275(5)
_cell_angle_gamma 90
_cell_formula_units_Z 4
_cell_length_a 9.3311(4)
_cell_length_b 13.2097(5)
_cell_length_c 19.9741(9)
_cell_measurement_reflns_used 8000
_cell_measurement_temperature 213(2)
_cell_measurement_theta_max 27.927
_cell_measurement_theta_min 2.559
_cell_volume 2458.01(18)
_computing_cell_refinement
;
IPDS Software (Stoe & Cie, 2000)
;
_computing_data_collection
;
IPDS Software (Stoe & Cie, 2000)
;
_computing_data_reduction
;
IPDS Software (Stoe & Cie, 2000)
;
_computing_molecular_graphics
;
DIAMOND (Brandenburg, 1999)
;
_computing_publication_material
;
WinGX (Farrugia, 2012)
;
_computing_structure_refinement
;
SHELXL2014 (Sheldrick, 2015)
;
_computing_structure_solution
;
SHELXS97 (Sheldrick, 2008)
;
_diffrn_ambient_temperature 213(2)
_diffrn_measured_fraction_theta_full 0.999
_diffrn_measured_fraction_theta_max 0.995
_diffrn_measurement_device_type 'Stoe image plate diffraction system'
_diffrn_measurement_method '\f oscillation scans'
_diffrn_radiation_type MoK\a
_diffrn_radiation_wavelength 0.71073
_diffrn_reflns_av_R_equivalents 0.0449
_diffrn_reflns_limit_h_max 12
_diffrn_reflns_limit_h_min -11
_diffrn_reflns_limit_k_max 17
_diffrn_reflns_limit_k_min -17
_diffrn_reflns_limit_l_max 26
_diffrn_reflns_limit_l_min -26
_diffrn_reflns_number 20504
_diffrn_reflns_theta_full 25.242
_diffrn_reflns_theta_max 27.927
_diffrn_reflns_theta_min 2.559
_exptl_absorpt_coefficient_mu 1.390
_exptl_absorpt_correction_T_max 0.7892
_exptl_absorpt_correction_T_min 0.7420
_exptl_absorpt_correction_type numerical
_exptl_absorpt_process_details
;
[X-RED (Stoe & Cie, 2001) and X-SHAPE (Stoe & Cie, 1999)]
;
_exptl_crystal_colour blue-green
_exptl_crystal_density_diffrn 1.616
_exptl_crystal_description prism
_exptl_crystal_F_000 1212
_exptl_crystal_size_max 0.180
_exptl_crystal_size_mid 0.140
_exptl_crystal_size_min 0.120
_refine_diff_density_max 0.421
_refine_diff_density_min -0.585
_refine_ls_extinction_method none
_refine_ls_goodness_of_fit_ref 0.810
_refine_ls_hydrogen_treatment constr
_refine_ls_matrix_type full
_refine_ls_number_parameters 298
_refine_ls_number_reflns 5875
_refine_ls_number_restraints 0
_refine_ls_restrained_S_all 0.810
_refine_ls_R_factor_all 0.0512
_refine_ls_R_factor_gt 0.0246
_refine_ls_shift/su_max 0.001
_refine_ls_shift/su_mean 0.000
_refine_ls_structure_factor_coef Fsqd
_refine_ls_weighting_details 'w=1/[\s^2^(Fo^2^)+(0.0156P)^2^] where P=(Fo^2^+2Fc^2^)/3'
_refine_ls_weighting_scheme calc
_refine_ls_wR_factor_gt 0.0461
_refine_ls_wR_factor_ref 0.0477
_reflns_number_gt 3683
_reflns_number_total 5875
_reflns_threshold_expression 'I > 2\s(I)'
_cod_data_source_file qf3015sup1.cif
_cod_data_source_block I
_cod_database_code 2021182
_shelx_space_group_comment
;
The symmetry employed for this shelxl refinement is uniquely defined
by the following loop, which should always be used as a source of
symmetry information in preference to the above space-group names.
They are only intended as comments.
;
_shelx_estimated_absorpt_t_min 0.788
_shelx_estimated_absorpt_t_max 0.851

loop_
_space_group_symop_operation_xyz
'x, y, z'
'-x, y+1/2, -z+1/2'
'-x, -y, -z'
'x, -y-1/2, z-1/2'

loop_
_atom_site_type_symbol
_atom_site_label
_atom_site_fract_x
_atom_site_fract_y
_atom_site_fract_z
_atom_site_U_iso_or_equiv
_atom_site_adp_type
_atom_site_calc_flag
_atom_site_occupancy
Nb Nb1 -0.01003(2) 0.55369(2) 0.28466(2) 0.02110(6) Uani d 1
Cu Cu1 -0.05515(3) 0.29853(2) 0.35415(2) 0.01811(7) Uani d 1
O O1 -0.02317(16) 0.44027(13) 0.32895(8) 0.0287(4) Uani d 1
F F1 0.01511(14) 0.68153(10) 0.22280(7) 0.0266(3) Uani d 1
F F2 0.17511(14) 0.59753(11) 0.32193(7) 0.0338(4) Uani d 1
F F3 0.08481(15) 0.49216(11) 0.21034(7) 0.0360(4) Uani d 1
F F4 -0.18979(13) 0.54624(11) 0.23210(7) 0.0336(4) Uani d 1
F F5 -0.10042(15) 0.64102(12) 0.34505(7) 0.0370(4) Uani d 1
N N1 -0.25274(19) 0.31105(15) 0.31201(10) 0.0214(4) Uani d 1
N N2 -0.2982(2) 0.25001(16) 0.26095(10) 0.0275(5) Uani d 1
H H2 -0.2478 0.2010 0.2452 0.033 Uiso calc 1
N N3 -0.11373(19) 0.19313(15) 0.42090(10) 0.0218(4) Uani d 1
N N4 -0.1383(2) 0.09488(16) 0.40436(10) 0.0262(5) Uani d 1
H H4 -0.1314 0.0702 0.3643 0.031 Uiso calc 1
N N5 0.15083(19) 0.28444(15) 0.38533(9) 0.0217(4) Uani d 1
N N6 0.22811(19) 0.20595(16) 0.36390(10) 0.0240(5) Uani d 1
H H6 0.1977 0.1639 0.3327 0.029 Uiso calc 1
C C1 -0.3614(2) 0.37535(18) 0.32103(12) 0.0234(5) Uani d 1
C C2 -0.4759(2) 0.3550(2) 0.27476(13) 0.0277(6) Uani d 1
C C3 -0.4325(3) 0.2750(2) 0.23748(13) 0.0312(6) Uani d 1
C C4 -0.3505(3) 0.4559(2) 0.37347(14) 0.0366(6) Uani d 1
H H4A -0.2806 0.4359 0.4088 0.055 Uiso calc 1
H H4B -0.4433 0.4653 0.3921 0.055 Uiso calc 1
H H4C -0.3204 0.5188 0.3536 0.055 Uiso calc 1
C C5 -0.6156(3) 0.4094(2) 0.26729(15) 0.0436(8) Uani d 1
H H5A -0.6059 0.4680 0.2386 0.065 Uiso calc 1
H H5B -0.6437 0.4313 0.3110 0.065 Uiso calc 1
H H5C -0.6883 0.3645 0.2474 0.065 Uiso calc 1
C C6 -0.5074(3) 0.2175(3) 0.18131(16) 0.0611(10) Uani d 1
H H6A -0.5848 0.1780 0.1985 0.092 Uiso calc 1
H H6B -0.4397 0.1725 0.1612 0.092 Uiso calc 1
H H6C -0.5463 0.2646 0.1477 0.092 Uiso calc 1
C C7 -0.1364(2) 0.1997(2) 0.48607(12) 0.0248(5) Uani d 1
C C8 -0.1748(3) 0.1048(2) 0.51116(13) 0.0321(7) Uani d 1
C C9 -0.1747(2) 0.0404(2) 0.45774(14) 0.0299(6) Uani d 1
C C10 -0.1186(3) 0.2972(2) 0.52358(13) 0.0389(7) Uani d 1
H H10A -0.0334 0.2937 0.5537 0.058 Uiso calc 1
H H10B -0.2021 0.3088 0.5494 0.058 Uiso calc 1
H H10C -0.1088 0.3523 0.4921 0.058 Uiso calc 1
C C11 -0.2047(3) 0.0810(3) 0.58272(14) 0.0579(9) Uani d 1
H H11A -0.3004 0.1040 0.5917 0.087 Uiso calc 1
H H11B -0.1348 0.1152 0.6126 0.087 Uiso calc 1
H H11C -0.1980 0.0085 0.5899 0.087 Uiso calc 1
C C12 -0.2068(3) -0.0710(2) 0.45176(16) 0.0495(8) Uani d 1
H H12A -0.1537 -0.1072 0.4874 0.074 Uiso calc 1
H H12B -0.1785 -0.0954 0.4087 0.074 Uiso calc 1
H H12C -0.3088 -0.0820 0.4553 0.074 Uiso calc 1
C C13 0.2344(3) 0.33045(19) 0.43324(12) 0.0259(6) Uani d 1
C C14 0.3650(2) 0.2783(2) 0.44213(12) 0.0289(6) Uani d 1
C C15 0.3578(2) 0.2004(2) 0.39649(13) 0.0287(6) Uani d 1
C C16 0.1900(3) 0.4242(2) 0.46736(15) 0.0448(8) Uani d 1
H H16A 0.0977 0.4465 0.4479 0.067 Uiso calc 1
H H16B 0.2610 0.4767 0.4617 0.067 Uiso calc 1
H H16C 0.1823 0.4108 0.5148 0.067 Uiso calc 1
C C17 0.4868(3) 0.3000(3) 0.49242(15) 0.0564(9) Uani d 1
H H17A 0.5018 0.2422 0.5219 0.085 Uiso calc 1
H H17B 0.4638 0.3590 0.5187 0.085 Uiso calc 1
H H17C 0.5734 0.3129 0.4692 0.085 Uiso calc 1
C C18 0.4664(3) 0.1224(2) 0.37989(15) 0.0429(8) Uani d 1
H H18A 0.4265 0.0789 0.3444 0.064 Uiso calc 1
H H18B 0.4915 0.0820 0.4194 0.064 Uiso calc 1
H H18C 0.5517 0.1557 0.3651 0.064 Uiso calc 1

loop_
_atom_site_aniso_label
_atom_site_aniso_U_11
_atom_site_aniso_U_22
_atom_site_aniso_U_33
_atom_site_aniso_U_12
_atom_site_aniso_U_13
_atom_site_aniso_U_23
Nb1 0.02041(10) 0.01872(11) 0.02379(12) -0.00274(10) -0.00198(8) 0.00594(12)
Cu1 0.01638(14) 0.01636(15) 0.02126(15) 0.00006(12) -0.00182(11) 0.00246(14)
O1 0.0257(8) 0.0248(10) 0.0349(10) -0.0038(8) -0.0040(7) 0.0109(9)
F1 0.0254(7) 0.0227(7) 0.0310(8) -0.0036(6) -0.0032(6) 0.0105(7)
F2 0.0261(7) 0.0333(8) 0.0407(9) -0.0091(6) -0.0104(6) 0.0100(7)
F3 0.0412(9) 0.0299(9) 0.0376(9) 0.0087(7) 0.0079(7) 0.0043(7)
F4 0.0265(7) 0.0347(9) 0.0383(8) -0.0088(7) -0.0102(6) 0.0100(8)
F5 0.0409(9) 0.0352(9) 0.0352(9) 0.0020(7) 0.0052(7) -0.0024(8)
N1 0.0190(10) 0.0214(11) 0.0234(11) 0.0024(8) -0.0028(8) -0.0006(9)
N2 0.0228(11) 0.0275(12) 0.0314(12) 0.0070(9) -0.0043(9) -0.0090(10)
N3 0.0230(10) 0.0200(11) 0.0221(11) 0.0000(9) -0.0010(8) 0.0038(10)
N4 0.0266(11) 0.0210(11) 0.0314(12) -0.0008(9) 0.0040(9) 0.0015(10)
N5 0.0193(10) 0.0209(11) 0.0244(11) 0.0002(9) -0.0027(8) -0.0020(10)
N6 0.0205(10) 0.0227(11) 0.0284(11) 0.0009(9) -0.0028(8) -0.0034(10)
C1 0.0221(12) 0.0210(14) 0.0275(14) 0.0040(10) 0.0041(10) 0.0027(12)
C2 0.0206(13) 0.0313(15) 0.0310(15) 0.0047(11) -0.0001(11) 0.0068(13)
C3 0.0234(13) 0.0403(17) 0.0289(15) 0.0031(12) -0.0068(11) -0.0008(13)
C4 0.0322(14) 0.0322(16) 0.0459(17) 0.0068(13) 0.0051(12) -0.0055(15)
C5 0.0244(14) 0.0499(19) 0.056(2) 0.0113(13) -0.0008(13) 0.0049(16)
C6 0.0423(18) 0.079(3) 0.059(2) 0.0125(18) -0.0210(15) -0.025(2)
C7 0.0227(12) 0.0289(14) 0.0226(13) 0.0033(11) -0.0011(10) 0.0032(13)
C8 0.0276(14) 0.0398(17) 0.0294(15) 0.0020(12) 0.0040(11) 0.0162(14)
C9 0.0244(13) 0.0252(15) 0.0404(16) 0.0004(11) 0.0046(11) 0.0135(14)
C10 0.0389(15) 0.0475(18) 0.0298(15) 0.0012(14) -0.0008(12) -0.0079(15)
C11 0.068(2) 0.071(3) 0.0361(18) -0.0089(19) 0.0100(16) 0.0202(18)
C12 0.0498(18) 0.0340(19) 0.065(2) -0.0083(14) 0.0069(15) 0.0133(16)
C13 0.0291(14) 0.0266(15) 0.0214(13) -0.0093(11) -0.0021(11) 0.0015(11)
C14 0.0206(13) 0.0405(17) 0.0247(14) -0.0080(11) -0.0068(10) 0.0075(13)
C15 0.0193(12) 0.0311(15) 0.0354(15) -0.0014(11) -0.0019(10) 0.0125(14)
C16 0.0497(18) 0.039(2) 0.0448(18) -0.0082(14) -0.0029(14) -0.0157(15)
C17 0.0402(17) 0.079(2) 0.0471(19) -0.0168(17) -0.0203(14) 0.0079(19)
C18 0.0251(14) 0.0443(19) 0.059(2) 0.0084(13) 0.0028(13) 0.0090(16)

loop_
_atom_type_symbol
_atom_type_description
_atom_type_scat_dispersion_real
_atom_type_scat_dispersion_imag
_atom_type_scat_source
C C 0.0033 0.0016 'International Tables Vol C Tables 4.2.6.8 and 6.1.1.4'
H H 0.0000 0.0000 'International Tables Vol C Tables 4.2.6.8 and 6.1.1.4'
N N 0.0061 0.0033 'International Tables Vol C Tables 4.2.6.8 and 6.1.1.4'
O O 0.0106 0.0060 'International Tables Vol C Tables 4.2.6.8 and 6.1.1.4'
F F 0.0171 0.0103 'International Tables Vol C Tables 4.2.6.8 and 6.1.1.4'
Cu Cu 0.3201 1.2651 'International Tables Vol C Tables 4.2.6.8 and 6.1.1.4'
Nb Nb -2.0727 0.6215 'International Tables Vol C Tables 4.2.6.8 and 6.1.1.4'

loop_
_geom_angle_atom_site_label_1
_geom_angle_atom_site_label_2
_geom_angle_atom_site_label_3
_geom_angle_site_symmetry_3
_geom_angle
_geom_angle_publ_flag
O1 Nb1 F5 . 98.78(7) y
O1 Nb1 F4 . 98.49(7) y
F5 Nb1 F4 . 88.44(6) y
O1 Nb1 F2 . 98.57(6) y
F5 Nb1 F2 . 89.59(6) y
F4 Nb1 F2 . 162.92(6) y
O1 Nb1 F3 . 94.36(7) y
F5 Nb1 F3 . 166.85(6) y
F4 Nb1 F3 . 89.01(6) y
F2 Nb1 F3 . 89.06(6) y
O1 Nb1 F1 . 173.83(7) y
F5 Nb1 F1 . 87.37(6) y
F4 Nb1 F1 . 81.07(5) y
F2 Nb1 F1 . 81.90(6) y
F3 Nb1 F1 . 79.48(6) y
O1 Cu1 N1 . 87.89(7) y
O1 Cu1 N5 . 90.64(7) y
N1 Cu1 N5 . 173.17(8) y
O1 Cu1 N3 . 150.96(8) y
N1 Cu1 N3 . 93.28(8) y
N5 Cu1 N3 . 91.25(8) y
O1 Cu1 F1 2_545 116.78(6) y
N1 Cu1 F1 2_545 87.34(7) y
N5 Cu1 F1 2_545 87.37(7) y
N3 Cu1 F1 2_545 92.26(7) y
Nb1 O1 Cu1 . 164.16(10) y
Nb1 F1 Cu1 2 170.74(7) y
C1 N1 N2 . 105.81(18) ?
C1 N1 Cu1 . 133.19(17) ?
N2 N1 Cu1 . 120.92(14) ?
N1 N2 C3 . 111.2(2) ?
N1 N2 H2 . 124.4 ?
C3 N2 H2 . 124.4 ?
C7 N3 N4 . 105.4(2) ?
C7 N3 Cu1 . 131.45(17) ?
N4 N3 Cu1 . 123.11(15) ?
C9 N4 N3 . 111.5(2) ?
C9 N4 H4 . 124.3 ?
N3 N4 H4 . 124.3 ?
C13 N5 N6 . 105.96(18) ?
C13 N5 Cu1 . 133.56(17) ?
N6 N5 Cu1 . 119.77(14) ?
C15 N6 N5 . 111.9(2) ?
C15 N6 H6 . 124.1 ?
N5 N6 H6 . 124.1 ?
N1 C1 C2 . 110.1(2) ?
N1 C1 C4 . 121.6(2) ?
C2 C1 C4 . 128.3(2) ?
C3 C2 C1 . 105.7(2) ?
C3 C2 C5 . 127.1(2) ?
C1 C2 C5 . 127.2(2) ?
N2 C3 C2 . 107.3(2) ?
N2 C3 C6 . 121.4(2) ?
C2 C3 C6 . 131.4(2) ?
C1 C4 H4A . 109.5 ?
C1 C4 H4B . 109.5 ?
H4A C4 H4B . 109.5 ?
C1 C4 H4C . 109.5 ?
H4A C4 H4C . 109.5 ?
H4B C4 H4C . 109.5 ?
C2 C5 H5A . 109.5 ?
C2 C5 H5B . 109.5 ?
H5A C5 H5B . 109.5 ?
C2 C5 H5C . 109.5 ?
H5A C5 H5C . 109.5 ?
H5B C5 H5C . 109.5 ?
C3 C6 H6A . 109.5 ?
C3 C6 H6B . 109.5 ?
H6A C6 H6B . 109.5 ?
C3 C6 H6C . 109.5 ?
H6A C6 H6C . 109.5 ?
H6B C6 H6C . 109.5 ?
N3 C7 C8 . 110.4(2) ?
N3 C7 C10 . 121.8(2) ?
C8 C7 C10 . 127.8(2) ?
C9 C8 C7 . 105.4(2) ?
C9 C8 C11 . 128.3(3) ?
C7 C8 C11 . 126.2(3) ?
N4 C9 C8 . 107.3(2) ?
N4 C9 C12 . 121.2(3) ?
C8 C9 C12 . 131.5(2) ?
C7 C10 H10A . 109.5 ?
C7 C10 H10B . 109.5 ?
H10A C10 H10B . 109.5 ?
C7 C10 H10C . 109.5 ?
H10A C10 H10C . 109.5 ?
H10B C10 H10C . 109.5 ?
C8 C11 H11A . 109.5 ?
C8 C11 H11B . 109.5 ?
H11A C11 H11B . 109.5 ?
C8 C11 H11C . 109.5 ?
H11A C11 H11C . 109.5 ?
H11B C11 H11C . 109.5 ?
C9 C12 H12A . 109.5 ?
C9 C12 H12B . 109.5 ?
H12A C12 H12B . 109.5 ?
C9 C12 H12C . 109.5 ?
H12A C12 H12C . 109.5 ?
H12B C12 H12C . 109.5 ?
N5 C13 C14 . 109.4(2) ?
N5 C13 C16 . 122.6(2) ?
C14 C13 C16 . 128.0(2) ?
C15 C14 C13 . 106.0(2) ?
C15 C14 C17 . 126.4(3) ?
C13 C14 C17 . 127.6(3) ?
N6 C15 C14 . 106.8(2) ?
N6 C15 C18 . 122.2(2) ?
C14 C15 C18 . 130.9(2) ?
C13 C16 H16A . 109.5 ?
C13 C16 H16B . 109.5 ?
H16A C16 H16B . 109.5 ?
C13 C16 H16C . 109.5 ?
H16A C16 H16C . 109.5 ?
H16B C16 H16C . 109.5 ?
C14 C17 H17A . 109.5 ?
C14 C17 H17B . 109.5 ?
H17A C17 H17B . 109.5 ?
C14 C17 H17C . 109.5 ?
H17A C17 H17C . 109.5 ?
H17B C17 H17C . 109.5 ?
C15 C18 H18A . 109.5 ?
C15 C18 H18B . 109.5 ?
H18A C18 H18B . 109.5 ?
C15 C18 H18C . 109.5 ?
H18A C18 H18C . 109.5 ?
H18B C18 H18C . 109.5 ?

loop_
_geom_bond_atom_site_label_1
_geom_bond_atom_site_label_2
_geom_bond_site_symmetry_2
_geom_bond_distance
_geom_bond_publ_flag
Nb1 O1 . 1.7479(17) y
Nb1 F5 . 1.9008(15) y
Nb1 F4 . 1.9298(12) y
Nb1 F2 . 1.9306(13) y
Nb1 F3 . 1.9487(15) y
Nb1 F1 . 2.1134(13) y
Cu1 O1 . 1.9660(17) y
Cu1 N1 . 1.9895(18) y
Cu1 N5 . 1.9950(18) y
Cu1 N3 . 2.0244(19) y
Cu1 F1 2_545 2.2262(13) y
F1 Cu1 2 2.2262(13) ?
N1 C1 . 1.342(3) ?
N1 N2 . 1.349(3) ?
N2 C3 . 1.353(3) ?
N2 H2 . 0.8700 ?
N3 C7 . 1.334(3) ?
N3 N4 . 1.356(3) ?
N4 C9 . 1.346(3) ?
N4 H4 . 0.8700 ?
N5 C13 . 1.345(3) ?
N5 N6 . 1.347(3) ?
N6 C15 . 1.343(3) ?
N6 H6 . 0.8700 ?
C1 C2 . 1.398(3) ?
C1 C4 . 1.493(3) ?
C2 C3 . 1.367(4) ?
C2 C5 . 1.489(3) ?
C3 C6 . 1.495(4) ?
C4 H4A . 0.9700 ?
C4 H4B . 0.9700 ?
C4 H4C . 0.9700 ?
C5 H5A . 0.9700 ?
C5 H5B . 0.9700 ?
C5 H5C . 0.9700 ?
C6 H6A . 0.9700 ?
C6 H6B . 0.9700 ?
C6 H6C . 0.9700 ?
C7 C8 . 1.404(4) ?
C7 C10 . 1.494(4) ?
C8 C9 . 1.365(4) ?
C8 C11 . 1.505(4) ?
C9 C12 . 1.505(4) ?
C10 H10A . 0.9700 ?
C10 H10B . 0.9700 ?
C10 H10C . 0.9700 ?
C11 H11A . 0.9700 ?
C11 H11B . 0.9700 ?
C11 H11C . 0.9700 ?
C12 H12A . 0.9700 ?
C12 H12B . 0.9700 ?
C12 H12C . 0.9700 ?
C13 C14 . 1.402(3) ?
C13 C16 . 1.484(4) ?
C14 C15 . 1.374(4) ?
C14 C17 . 1.500(3) ?
C15 C18 . 1.495(4) ?
C16 H16A . 0.9700 ?
C16 H16B . 0.9700 ?
C16 H16C . 0.9700 ?
C17 H17A . 0.9700 ?
C17 H17B . 0.9700 ?
C17 H17C . 0.9700 ?
C18 H18A . 0.9700 ?
C18 H18B . 0.9700 ?
C18 H18C . 0.9700 ?

loop_
_geom_hbond_atom_site_label_D
_geom_hbond_atom_site_label_H
_geom_hbond_atom_site_label_A
_geom_hbond_site_symmetry_A
_geom_hbond_distance_DH
_geom_hbond_distance_HA
_geom_hbond_distance_DA
_geom_hbond_angle_DHA
_geom_hbond_publ_flag
N2 H2 F2 2_545 0.87 2.06 2.887(3) 159 yes
N4 H4 F3 2_545 0.87 1.88 2.733(3) 165 yes
N6 H6 F4 2_545 0.87 2.02 2.860(2) 161 yes
C4 H4C F5 . 0.97 2.62 3.449(3) 143 yes
C10 H10A F5 3_566 0.97 2.47 3.334(3) 148 yes

loop_
_geom_torsion_atom_site_label_1
_geom_torsion_atom_site_label_2
_geom_torsion_atom_site_label_3
_geom_torsion_atom_site_label_4
_geom_torsion
F5 Nb1 O1 Cu1 134.6(3)
F4 Nb1 O1 Cu1 44.9(4)
F2 Nb1 O1 Cu1 -134.5(3)
F3 Nb1 O1 Cu1 -44.8(4)
C1 N1 N2 C3 0.4(3)
Cu1 N1 N2 C3 -176.64(16)
C7 N3 N4 C9 -0.4(2)
Cu1 N3 N4 C9 179.55(15)
C13 N5 N6 C15 0.0(3)
Cu1 N5 N6 C15 -171.60(16)
N2 N1 C1 C2 -0.5(3)
Cu1 N1 C1 C2 176.02(17)
N2 N1 C1 C4 -179.5(2)
Cu1 N1 C1 C4 -3.0(4)
N1 C1 C2 C3 0.4(3)
C4 C1 C2 C3 179.3(3)
N1 C1 C2 C5 -179.2(2)
C4 C1 C2 C5 -0.4(4)
N1 N2 C3 C2 -0.1(3)
N1 N2 C3 C6 -179.2(3)
C1 C2 C3 N2 -0.2(3)
C5 C2 C3 N2 179.5(2)
C1 C2 C3 C6 178.8(3)
C5 C2 C3 C6 -1.5(5)
N4 N3 C7 C8 0.4(2)
Cu1 N3 C7 C8 -179.59(16)
N4 N3 C7 C10 179.4(2)
Cu1 N3 C7 C10 -0.5(3)
N3 C7 C8 C9 -0.2(3)
C10 C7 C8 C9 -179.2(2)
N3 C7 C8 C11 178.1(2)
C10 C7 C8 C11 -0.9(4)
N3 N4 C9 C8 0.3(3)
N3 N4 C9 C12 -179.9(2)
C7 C8 C9 N4 -0.1(3)
C11 C8 C9 N4 -178.3(3)
C7 C8 C9 C12 -179.9(3)
C11 C8 C9 C12 1.8(5)
N6 N5 C13 C14 -0.8(3)
Cu1 N5 C13 C14 169.10(17)
N6 N5 C13 C16 177.0(2)
Cu1 N5 C13 C16 -13.1(4)
N5 C13 C14 C15 1.3(3)
C16 C13 C14 C15 -176.3(3)
N5 C13 C14 C17 -176.8(2)
C16 C13 C14 C17 5.5(4)
N5 N6 C15 C14 0.8(3)
N5 N6 C15 C18 -177.4(2)
C13 C14 C15 N6 -1.3(3)
C17 C14 C15 N6 176.9(2)
C13 C14 C15 C18 176.7(3)
C17 C14 C15 C18 -5.1(5)

_cod_database_fobs_code 2021182
